data_4320434
loop_
_publ_author_name
'Maravanji S. Balakrishna'
'Rashmishree Panda'
'Joel T. Mague'

_publ_section_title
;
 New 10-Membered Inorganic Heterocyclic Diphosphanes,
 PhN(PX)2{(-OC6H2(tBu)2)(\m-S)((tBu)2C6H2O-)} (X = Cl, F). Synthesis and
 Transition Metal Complexes (Molybdenum(0), Ruthenium(II), Palladium(II),
 and Platinum(II)) of Heterocyclic Diphosphanes. Crystal and Molecular
 Structures of the Chloro Derivative,
 PhN(PCl)2{(-OC6H2(tBu)2)(\m-S)((tBu)2C6H2O-)}, and of a Molybdenum(0)
 Complex of the Fluoro Derivative,
 [Mo(CO)3{\h3-PhN(PF)2{(-OC6H2(tBu)2)(\m-S)((tBu)2C6H2O-)}-\kP,\kP,\kS}]
;
_journal_name_full 'Inorganic Chemistry'
_journal_page_first 5620
_journal_page_last 5625
_journal_paper_doi 10.1021/ic010518j
_journal_volume 40
_journal_year 2001
_chemical_formula_sum 'C37 H45 F2 Mo N O5 P2 S'
_chemical_formula_weight 811.68
_chemical_name_systematic
;
  ?
;
_space_group_IT_number 2
_symmetry_cell_setting triclinic
_symmetry_space_group_name_Hall '-P 1'
_symmetry_space_group_name_H-M 'P -1'
_atom_sites_solution_hydrogens geom
_atom_sites_solution_primary direct
_atom_sites_solution_secondary difmap
_audit_creation_method SHELXL-97
_cell_angle_alpha 102.382(4)
_cell_angle_beta 98.894(5)
_cell_angle_gamma 114.284(4)
_cell_formula_units_Z 2
_cell_length_a 11.7037(7)
_cell_length_b 12.2971(5)
_cell_length_c 16.5033(8)
_cell_measurement_reflns_used 25
_cell_measurement_temperature 293(2)
_cell_measurement_theta_max 22.40
_cell_measurement_theta_min 15.98
_cell_volume 2034.5(2)
_computing_cell_refinement 'CAD-4 Software (Enraf-Nonius, 1989)'
_computing_data_collection 'CAD-4 Software (Enraf-Nonius, 1989)'
_computing_data_reduction 'XCAD4 (Harms & Wocadlo, 1987)'
_computing_molecular_graphics 'SHELXTL (Bruker AXS, 1997)'
_computing_publication_material 'SHELXTL (Bruker AXS, 1997)'
_computing_structure_refinement 'SHELXL-97 (Sheldrick, 1997)'
_computing_structure_solution 'SHELXS-97 (Sheldrick, 1990)'
_diffrn_ambient_temperature 293(2)
_diffrn_measured_fraction_theta_full 0.997
_diffrn_measured_fraction_theta_max 0.997
_diffrn_measurement_device_type 'Enraf-Nonius CAD-4'
_diffrn_measurement_method '\q/2\q scans'
_diffrn_radiation_monochromator graphite
_diffrn_radiation_source 'fine-focus sealed tube'
_diffrn_radiation_type MoK\a
_diffrn_radiation_wavelength 0.71073
_diffrn_reflns_av_R_equivalents 0.0378
_diffrn_reflns_av_sigmaI/netI 0.0806
_diffrn_reflns_limit_h_max 14
_diffrn_reflns_limit_h_min 0
_diffrn_reflns_limit_k_max 13
_diffrn_reflns_limit_k_min -15
_diffrn_reflns_limit_l_max 20
_diffrn_reflns_limit_l_min -20
_diffrn_reflns_number 8371
_diffrn_reflns_theta_full 25.97
_diffrn_reflns_theta_max 25.97
_diffrn_reflns_theta_min 1.91
_diffrn_standards_decay_% 8.2
_diffrn_standards_interval_time 120
_diffrn_standards_number 2
_exptl_absorpt_coefficient_mu 0.500
_exptl_absorpt_correction_T_max 0.8927
_exptl_absorpt_correction_T_min 0.8327
_exptl_absorpt_correction_type empirical
_exptl_absorpt_process_details '\y scan (North, et al., 1968)'
_exptl_crystal_colour Amber
_exptl_crystal_density_diffrn 1.325
_exptl_crystal_density_method 'not measured'
_exptl_crystal_description Column
_exptl_crystal_F_000 840
_exptl_crystal_size_max 0.43
_exptl_crystal_size_mid 0.30
_exptl_crystal_size_min 0.26
_refine_diff_density_max 0.755
_refine_diff_density_min -0.409
_refine_diff_density_rms 0.084
_refine_ls_extinction_method none
_refine_ls_goodness_of_fit_ref 1.022
_refine_ls_hydrogen_treatment riding
_refine_ls_matrix_type full
_refine_ls_number_parameters 454
_refine_ls_number_reflns 7963
_refine_ls_number_restraints 0
_refine_ls_restrained_S_all 1.022
_refine_ls_R_factor_all 0.1109
_refine_ls_R_factor_gt 0.0420
_refine_ls_shift/su_max 0.024
_refine_ls_shift/su_mean 0.001
_refine_ls_structure_factor_coef Fsqd
_refine_ls_weighting_details 'calc w=1/[\s^2^(Fo^2^)+(0.0697P)^2^+0.3386P] where P=(Fo^2^+2Fc^2^)/3'
_refine_ls_weighting_scheme calc
_refine_ls_wR_factor_gt 0.1090
_refine_ls_wR_factor_ref 0.1270
_reflns_number_gt 5094
_reflns_number_total 7963
_reflns_threshold_expression >2sigma(I)
_cod_data_source_file ic010518j_2.cif
_cod_data_source_block msb07
_cod_depositor_comments
;
The following automatic conversions were performed:

'_symmetry_cell_setting' value 'Triclinic' changed to 'triclinic'
according to the built-in table from CIF Core dictionary named
'cif_core.dic' version 2.4.1 from 2010-06-29.

Automatic conversion script
Id: cif_fix_values 1646 2011-03-28 12:23:43Z adriana 
;
_cod_original_cell_volume 2034.51(18)
_cod_database_code 4320434

loop_
_symmetry_equiv_pos_as_xyz
'x, y, z'
'-x, -y, -z'

loop_
_atom_site_label
_atom_site_type_symbol
_atom_site_fract_x
_atom_site_fract_y
_atom_site_fract_z
_atom_site_U_iso_or_equiv
_atom_site_adp_type
_atom_site_occupancy
_atom_site_symmetry_multiplicity
_atom_site_calc_flag
_atom_site_refinement_flags
_atom_site_disorder_assembly
_atom_site_disorder_group
Mo Mo 0.80608(3) 0.51334(3) 0.72301(2) 0.04140(12) Uani 1 1 d . . .
P1 P 0.64623(9) 0.48444(9) 0.80051(6) 0.0382(2) Uani 1 1 d . . .
P2 P 0.59569(9) 0.45588(9) 0.63840(6) 0.0397(2) Uani 1 1 d . . .
S S 0.70906(9) 0.27936(9) 0.69586(6) 0.0400(2) Uani 1 1 d . . .
F1 F 0.6309(2) 0.5821(2) 0.87231(14) 0.0559(6) Uani 1 1 d . . .
F2 F 0.5450(2) 0.5284(2) 0.58741(14) 0.0569(6) Uani 1 1 d . . .
O1 O 0.5891(2) 0.3662(2) 0.83677(16) 0.0442(6) Uani 1 1 d . . .
O2 O 0.5147(2) 0.3212(2) 0.56441(15) 0.0434(6) Uani 1 1 d . . .
O3 O 0.9411(4) 0.5102(5) 0.5734(3) 0.131(2) Uani 1 1 d . . .
O4 O 0.9123(4) 0.8025(3) 0.7628(2) 0.0827(10) Uani 1 1 d . . .
O5 O 1.0426(4) 0.5453(5) 0.8643(3) 0.1151(16) Uani 1 1 d . . .
N N 0.5193(3) 0.4484(3) 0.71695(18) 0.0378(7) Uani 1 1 d . . .
C1 C 0.6588(3) 0.3029(3) 0.8577(2) 0.0398(8) Uani 1 1 d . . .
C2 C 0.7190(4) 0.2616(4) 0.8011(2) 0.0413(8) Uani 1 1 d . . .
C15 C 0.4654(4) 0.2079(3) 0.5830(2) 0.0398(8) Uani 1 1 d . . .
C20 C 0.5366(3) 0.1831(3) 0.6447(2) 0.0400(8) Uani 1 1 d . . .
C29 C 0.3842(3) 0.4115(4) 0.7142(2) 0.0425(9) Uani 1 1 d . . .
C30 C 0.3322(4) 0.4892(5) 0.6994(3) 0.0652(12) Uani 1 1 d . . .
H30 H 0.3839 0.5655 0.6921 0.078 Uiso 1 1 calc R . .
C31 C 0.2028(5) 0.4535(6) 0.6954(4) 0.0910(18) Uani 1 1 d . . .
H31 H 0.1667 0.5054 0.6843 0.109 Uiso 1 1 calc R . .
C32 C 0.1278(5) 0.3431(6) 0.7075(4) 0.0883(18) Uani 1 1 d . . .
H32 H 0.0410 0.3205 0.7058 0.106 Uiso 1 1 calc R . .
C33 C 0.1790(5) 0.2650(5) 0.7221(3) 0.0723(14) Uani 1 1 d . . .
H33 H 0.1268 0.1890 0.7297 0.087 Uiso 1 1 calc R . .
C34 C 0.3082(4) 0.2987(4) 0.7257(3) 0.0526(10) Uani 1 1 d . . .
H34 H 0.3435 0.2460 0.7357 0.063 Uiso 1 1 calc R . .
C35 C 0.8940(4) 0.5105(4) 0.6284(3) 0.0688(14) Uani 1 1 d . . .
C36 C 0.8750(4) 0.6969(4) 0.7491(3) 0.0536(10) Uani 1 1 d . . .
C37 C 0.9587(4) 0.5361(4) 0.8129(3) 0.0641(12) Uani 1 1 d . . .

loop_
_atom_site_aniso_label
_atom_site_aniso_U_11
_atom_site_aniso_U_22
_atom_site_aniso_U_33
_atom_site_aniso_U_23
_atom_site_aniso_U_13
_atom_site_aniso_U_12
Mo 0.03102(17) 0.0449(2) 0.03939(19) 0.00693(13) 0.00905(13) 0.01240(14)
P1 0.0371(5) 0.0462(5) 0.0349(5) 0.0125(4) 0.0087(4) 0.0230(4)
P2 0.0373(5) 0.0417(5) 0.0363(5) 0.0153(4) 0.0091(4) 0.0135(4)
S 0.0350(5) 0.0478(5) 0.0373(5) 0.0111(4) 0.0092(4) 0.0205(4)
F1 0.0647(15) 0.0693(15) 0.0426(12) 0.0123(11) 0.0169(11) 0.0408(13)
F2 0.0669(15) 0.0553(14) 0.0490(13) 0.0274(11) 0.0094(12) 0.0252(12)
O1 0.0427(14) 0.0626(17) 0.0477(15) 0.0288(13) 0.0192(12) 0.0349(13)
O2 0.0430(14) 0.0429(14) 0.0327(13) 0.0110(11) 0.0034(11) 0.0118(12)
O3 0.106(3) 0.138(4) 0.100(3) 0.001(3) 0.076(3) 0.011(3)
O4 0.090(3) 0.049(2) 0.092(3) 0.0143(18) 0.017(2) 0.0236(18)
O5 0.079(3) 0.139(4) 0.102(3) -0.006(3) -0.028(2) 0.066(3)
N 0.0325(15) 0.0463(17) 0.0386(16) 0.0172(14) 0.0100(13) 0.0196(13)
C1 0.0357(19) 0.048(2) 0.041(2) 0.0166(17) 0.0069(16) 0.0240(17)
C2 0.041(2) 0.051(2) 0.0338(19) 0.0126(16) 0.0059(16) 0.0247(17)
C15 0.042(2) 0.040(2) 0.0333(19) 0.0083(15) 0.0128(16) 0.0152(16)
C20 0.0358(19) 0.041(2) 0.0365(19) 0.0065(16) 0.0089(15) 0.0150(16)
C29 0.0341(19) 0.054(2) 0.040(2) 0.0128(17) 0.0094(16) 0.0217(17)
C30 0.049(3) 0.070(3) 0.085(3) 0.026(3) 0.014(2) 0.037(2)
C31 0.060(3) 0.106(5) 0.124(5) 0.030(4) 0.022(3) 0.058(4)
C32 0.042(3) 0.100(4) 0.113(5) 0.013(4) 0.024(3) 0.032(3)
C33 0.047(3) 0.076(3) 0.078(3) 0.020(3) 0.023(2) 0.013(2)
C34 0.043(2) 0.057(2) 0.055(2) 0.017(2) 0.0167(19) 0.0194(19)
C35 0.053(3) 0.060(3) 0.066(3) 0.003(2) 0.028(2) 0.005(2)
C36 0.044(2) 0.052(3) 0.052(2) 0.008(2) 0.0102(19) 0.016(2)
C37 0.044(2) 0.068(3) 0.066(3) -0.002(2) 0.002(2) 0.028(2)

loop_
_atom_type_symbol
_atom_type_description
_atom_type_scat_dispersion_real
_atom_type_scat_dispersion_imag
_atom_type_scat_source
C C 0.0033 0.0016 'International Tables Vol C Tables 4.2.6.8 and 6.1.1.4'
H H 0.0000 0.0000 'International Tables Vol C Tables 4.2.6.8 and 6.1.1.4'
O O 0.0106 0.0060 'International Tables Vol C Tables 4.2.6.8 and 6.1.1.4'
F F 0.0171 0.0103 'International Tables Vol C Tables 4.2.6.8 and 6.1.1.4'
P P 0.1023 0.0942 'International Tables Vol C Tables 4.2.6.8 and 6.1.1.4'
S S 0.1246 0.1234 'International Tables Vol C Tables 4.2.6.8 and 6.1.1.4'
Mo Mo -1.6832 0.6857 'International Tables Vol C Tables 4.2.6.8 and 6.1.1.4'
N N 0.0061 0.0033 'International Tables Vol C Tables 4.2.6.8 and 6.1.1.4'

loop_
_geom_angle_atom_site_label_1
_geom_angle_atom_site_label_2
_geom_angle_atom_site_label_3
_geom_angle
_geom_angle_site_symmetry_1
_geom_angle_site_symmetry_3
_geom_angle_publ_flag
C36 Mo C35 89.71(19) . . ?
C36 Mo C37 91.28(19) . . ?
C35 Mo C37 94.0(2) . . ?
C36 Mo P2 97.15(13) . . ?
C35 Mo P2 98.31(15) . . ?
C37 Mo P2 165.07(15) . . ?
C36 Mo P1 96.44(13) . . ?
C35 Mo P1 163.15(14) . . ?
C37 Mo P1 101.49(14) . . ?
P2 Mo P1 65.42(3) . . ?
C36 Mo S 176.40(12) . . ?
C35 Mo S 93.82(14) . . ?
C37 Mo S 89.17(14) . . ?
P2 Mo S 81.66(3) . . ?
P1 Mo S 79.98(3) . . ?
F1 P1 O1 97.62(13) . . ?
F1 P1 N 100.70(14) . . ?
O1 P1 N 102.15(14) . . ?
F1 P1 Mo 130.80(11) . . ?
O1 P1 Mo 122.49(10) . . ?
N P1 Mo 97.50(10) . . ?
F1 P1 P2 126.37(10) . . ?
O1 P1 P2 121.34(11) . . ?
N P1 P2 40.43(10) . . ?
Mo P1 P2 57.07(3) . . ?
F2 P2 O2 95.51(13) . . ?
F2 P2 N 103.15(14) . . ?
O2 P2 N 106.47(14) . . ?
F2 P2 Mo 130.89(10) . . ?
O2 P2 Mo 119.88(11) . . ?
N P2 Mo 98.26(10) . . ?
F2 P2 P1 129.34(10) . . ?
O2 P2 P1 124.11(10) . . ?
N P2 P1 40.76(10) . . ?
Mo P2 P1 57.51(3) . . ?
C2 S C20 100.85(17) . . ?
C2 S Mo 104.34(13) . . ?
C20 S Mo 119.01(13) . . ?
C1 O1 P1 123.2(2) . . ?
C15 O2 P2 122.8(2) . . ?
C29 N P2 131.3(2) . . ?
C29 N P1 129.7(2) . . ?
P2 N P1 98.81(15) . . ?
C2 C1 O1 121.4(3) . . ?
C2 C1 C6 120.6(3) . . ?
O1 C1 C6 118.0(3) . . ?
C3 C2 C1 120.7(3) . . ?
C3 C2 S 115.8(3) . . ?
C1 C2 S 123.5(3) . . ?
C4 C3 C2 120.2(4) . . ?
C5 C4 C3 117.9(4) . . ?
C5 C4 C7 121.7(4) . . ?
C3 C4 C7 120.3(4) . . ?
C4 C5 C6 124.1(4) . . ?
C5 C6 C1 116.3(4) . . ?
C5 C6 C11 120.6(3) . . ?
C1 C6 C11 123.1(3) . . ?
C8 C7 C10 117.5(9) . . ?
C8 C7 C9 105.5(10) . . ?
C10 C7 C9 97.8(7) . . ?
C8 C7 C4 113.0(5) . . ?
C10 C7 C4 114.2(5) . . ?
C9 C7 C4 106.7(6) . . ?
C14 C11 C13 111.2(4) . . ?
C14 C11 C6 109.8(4) . . ?
C13 C11 C6 110.0(4) . . ?
C14 C11 C12 107.6(4) . . ?
C13 C11 C12 107.1(4) . . ?
C6 C11 C12 111.3(4) . . ?
C20 C15 O2 122.6(3) . . ?
C20 C15 C16 120.9(3) . . ?
O2 C15 C16 116.5(3) . . ?
C17 C16 C15 116.1(4) . . ?
C17 C16 C21 121.4(3) . . ?
C15 C16 C21 122.4(4) . . ?
C16 C17 C18 124.1(4) . . ?
C19 C18 C17 117.5(4) . . ?
C19 C18 C25 121.4(4) . . ?
C17 C18 C25 121.1(4) . . ?
C18 C19 C20 121.0(4) . . ?
C15 C20 C19 120.0(3) . . ?
C15 C20 S 124.1(3) . . ?
C19 C20 S 115.7(3) . . ?
C22 C21 C16 109.6(4) . . ?
C22 C21 C23 110.6(4) . . ?
C16 C21 C23 111.4(4) . . ?
C22 C21 C24 106.3(4) . . ?
C16 C21 C24 111.5(4) . . ?
C23 C21 C24 107.3(4) . . ?
C26 C25 C27 111.5(7) . . ?
C26 C25 C18 109.6(5) . . ?
C27 C25 C18 112.6(4) . . ?
C26 C25 C28 110.3(7) . . ?
C27 C25 C28 103.9(6) . . ?
C18 C25 C28 108.8(5) . . ?
C30 C29 C34 120.4(4) . . ?
C30 C29 N 119.3(4) . . ?
C34 C29 N 120.3(4) . . ?
C29 C30 C31 119.6(5) . . ?
C32 C31 C30 120.3(5) . . ?
C31 C32 C33 120.4(5) . . ?
C32 C33 C34 120.1(5) . . ?
C29 C34 C33 119.3(4) . . ?
O3 C35 Mo 177.7(6) . . ?
O4 C36 Mo 178.4(4) . . ?
O5 C37 Mo 177.7(5) . . ?

loop_
_geom_bond_atom_site_label_1
_geom_bond_atom_site_label_2
_geom_bond_distance
_geom_bond_site_symmetry_2
_geom_bond_publ_flag
Mo C36 1.977(5) . ?
Mo C35 2.000(5) . ?
Mo C37 2.016(5) . ?
Mo P2 2.3654(10) . ?
Mo P1 2.3770(10) . ?
Mo S 2.5242(10) . ?
P1 F1 1.584(2) . ?
P1 O1 1.618(3) . ?
P1 N 1.693(3) . ?
P1 P2 2.5628(13) . ?
P2 F2 1.567(2) . ?
P2 O2 1.617(3) . ?
P2 N 1.682(3) . ?
S C2 1.788(4) . ?
S C20 1.807(4) . ?
O1 C1 1.393(4) . ?
O2 C15 1.395(4) . ?
O3 C35 1.133(5) . ?
O4 C36 1.143(5) . ?
O5 C37 1.142(5) . ?
N C29 1.445(4) . ?
C1 C2 1.387(5) . ?
C1 C6 1.402(5) . ?
C2 C3 1.384(5) . ?
C3 C4 1.383(6) . ?
C4 C5 1.379(6) . ?
C4 C7 1.540(6) . ?
C5 C6 1.394(5) . ?
C6 C11 1.550(5) . ?
C7 C8 1.363(9) . ?
C7 C10 1.470(9) . ?
C7 C9 1.516(12) . ?
C11 C14 1.531(6) . ?
C11 C13 1.540(6) . ?
C11 C12 1.555(6) . ?
C15 C20 1.380(5) . ?
C15 C16 1.414(5) . ?
C16 C17 1.386(6) . ?
C16 C21 1.536(6) . ?
C17 C18 1.389(6) . ?
C18 C19 1.378(6) . ?
C18 C25 1.533(6) . ?
C19 C20 1.390(5) . ?
C21 C22 1.533(6) . ?
C21 C23 1.538(6) . ?
C21 C24 1.548(6) . ?
C25 C26 1.467(8) . ?
C25 C27 1.522(8) . ?
C25 C28 1.537(8) . ?
C29 C30 1.369(6) . ?
C29 C34 1.379(6) . ?
C30 C31 1.379(7) . ?
C31 C32 1.358(8) . ?
C32 C33 1.367(8) . ?
C33 C34 1.381(6) . ?
